data_2000421
loop_
_publ_author_name
'Slougui, A.'
'Perrin, A.'
'Sergent, M.'

_publ_section_title
;
 Structure of potassium hexarhenium nonabromide pentasulfide:
 KRe~6~S~5~Br~9~
;
_journal_issue 11
_journal_name_full 'Acta Crystallographica Section C'
_journal_page_first 1917
_journal_page_last 1920
_journal_paper_doi 10.1107/S0108270192002919
_journal_volume 48
_journal_year 1992
_chemical_formula_moiety 'Br9 Re6 S5,K1'
_chemical_formula_sum 'Br9 K Re6 S5'
_chemical_formula_weight 2035.8
_symmetry_cell_setting monoclinic
_symmetry_space_group_name_H-M 'C 1 2/c 1'
_cell_angle_alpha 90
_cell_angle_beta 127.41(2)
_cell_angle_gamma 90
_cell_formula_units_Z 4
_cell_length_a 16.914(11)
_cell_length_b 9.526(4)
_cell_length_c 17.671(11)
_cell_volume 2262(2)
_diffrn_radiation_type Mo
_diffrn_radiation_wavelength 0.71073
_exptl_absorpt_coefficient_mu 39.423
_exptl_crystal_density_diffrn 5.979
_exptl_crystal_F_000 3456
_cod_data_source_file du0337.cif
_cod_data_source_block du0337a
_cod_original_cell_volume 2261.5
_cod_original_sg_symbol_H-M 'C 2/c'
_cod_original_formula_sum 'Br9 K1 Re6 S5'
_cod_database_code 2000421

loop_
_atom_site_label
_atom_site_fract_x
_atom_site_fract_y
_atom_site_fract_z
Re1 .05305(3) .07929(6) .11710(3)
Re2 .03298(3) -.17530(6) .05552(3)
Re3 -.12232(3) -.01296(6) -.02419(3)
Br1 .13024(8) .1817(2) .27946(8)
Br2 .07880(10) .4143(2) .63270(10)
Br3 -.28604(8) .0396(2) .44887(9)
S1 -.13950(10) .2603(2) .41680(10)
S2 .10190(10) .2362(2) .46630(10)
S3 .1965(2) .0787(3) .6864(2)
S4 -.4649(2) .3972(3) .3613(2)
K .500 -.0330(8) .250

loop_
_geom_angle_atom_site_label_1
_geom_angle_atom_site_label_2
_geom_angle_atom_site_label_3
_geom_angle
Re2 Re1 Re2 89.96(2)
Re2 Re1 Re3 60.05(2)
Re2 Re1 Re3 60.27(2)
Re2 Re1 Re3 59.93(2)
Re2 Re1 Re3 59.73(2)
Re3 Re1 Re3 90.02(2)
Re1 Re2 Re1 90.04(2)
Re1 Re2 Re3 60.25(2)
Re1 Re2 Re3 60.13(2)
Re1 Re2 Re3 59.91(2)
Re1 Re2 Re3 59.82(2)
Re3 Re2 Re3 90.06(2)
Re1 Re3 Re1 89.98(2)
Re1 Re3 Re2 59.70(2)
Re1 Re3 Re2 60.25(2)
Re1 Re3 Re2 60.36(2)
Re1 Re3 Re2 59.60(2)
S1 Re1 S2 90.16(7)
S1 Re1 S3 89.85(9)
S1 Re1 S4 175.91(8)
S2 Re1 S3 176.06(8)
S2 Re1 S4 89.77(8)
S3 Re1 S4 89.90(10)
S1 Re2 S2 91.11(7)
S1 Re2 S3 176.58(8)
S1 Re2 S4 89.21(7)
S2 Re2 S3 89.48(9)
S2 Re2 S4 176.79(9)
S3 Re2 S4 90.02(9)
S3 Re3 S2 178.39(8)
S1 Re3 S3 90.02(8)
S1 Re3 S4 89.74(9)
S2 Re3 S3 89.20(8)
S2 Re3 S4 90.91(8)
S3 Re3 S4 175.10(10)
Br1 K Br1 70.80(10)
Br1 K Br2 131.90(10)
Br1 K Br2 84.01(7)
Br1 K Br3 78.92(7)
Br1 K Br3 1227.0(10)
Br2 K Br2 139.6(2)
Br2 K Br3 81.69(7)
Br2 K Br3 89.82(8)
Br3 K Br3 155.3(3)
Re1 Br1 K 107.57(4)
Re2 Br2 K 123.00(10)
Re3 Br3 K 123.98(7)

loop_
_geom_bond_atom_site_label_1
_geom_bond_atom_site_label_2
_geom_bond_distance
Re1 Re2 2.5946(8)
Re1 Re2 2.6203(7)
Re1 Re3 2.6090(5)
Re1 Re3 2.6086(9)
Re1 Br1 2.5170(10)
Re1 S1 2.556(2)
Re1 S2 2.566(2)
Re1 S3 2.458(3)
Re1 S4 2.463(3)
Re2 Re3 2.6038(7)
Re2 Re3 2.6120(8)
Re2 Br2 2.522(2)
Re2 S1 2.5470(10)
Re2 S2 2.533(3)
Re2 S3 2.464(2)
Re2 S4 2.453(4)
Re3 Br3 2.521(2)
Re3 S1 2.521(2)
Re3 S2 2.523(2)
Re3 S3 2.486(3)
Re3 S4 2.456(3)
Br1 K 3.334(6)
Br1 K 3.334(6)
Br2 K 3.273(3)
Br2 K 3.273(3)
Br3 K 3.236(2)
Br3 K 3.236(2)
